data_1518824
loop_
_publ_author_name
'Braunschweig, Holger'
'Radacki, Krzysztof'
'Shang, Rong'

_publ_section_title
;
 Side-on coordination of boryl and borylene complexes to cationic coinage
 metal fragments
;
_journal_issue 5
_journal_name_full 'Chem. Sci.'
_journal_page_first 2989
_journal_paper_doi 10.1039/C5SC00211G
_journal_volume 6
_journal_year 2015
_chemical_formula_moiety 'C30 H29 Au B Mn N O2 P S'
_chemical_formula_sum 'C30 H29 Au B Mn N O2 P S'
_chemical_formula_weight 761.29
_chemical_name_systematic 05c
_space_group_crystal_system monoclinic
_space_group_IT_number 14
_space_group_name_Hall '-P 2yn'
_space_group_name_H-M_alt 'P 1 21/n 1'
_symmetry_space_group_name_Hall '-P 2yn'
_symmetry_space_group_name_H-M 'P 1 21/n 1'
_atom_sites_solution_hydrogens geom
_atom_sites_solution_secondary iterative
_audit_creation_method SHELXL-2014/6
_audit_update_record
;
2014-11-07 deposited with the CCDC.
2015-03-09 downloaded from the CCDC.
;
_cell_angle_alpha 90
_cell_angle_beta 101.959(15)
_cell_angle_gamma 90
_cell_formula_units_Z 4
_cell_length_a 13.491(2)
_cell_length_b 13.559(2)
_cell_length_c 16.412(2)
_cell_measurement_reflns_used 9904
_cell_measurement_temperature 100(2)
_cell_measurement_theta_max 28.15
_cell_measurement_theta_min 2.33
_cell_volume 2937.0(7)
_computing_cell_refinement 'Saint+ ver. 7.68A (Bruker AXS)'
_computing_data_collection 'APEX2 ver. 2010.3 (Bruker AXS)'
_computing_data_reduction 'Saint+ ver. 7.68A (Bruker AXS)'
_computing_molecular_graphics 'ShelXLe (Huebschle et all, 2011)'
_computing_publication_material 'SHELXL-97 (Sheldrick, 2008)'
_computing_structure_refinement 'SHELXL-2014/6 (Sheldrick, 2014)'
_computing_structure_solution 'SHELXT (Sheldrick, 2012)'
_diffrn_ambient_temperature 100(2)
_diffrn_detector_area_resol_mean 8.333
_diffrn_measured_fraction_theta_full 1.000
_diffrn_measured_fraction_theta_max 0.999
_diffrn_measurement_device_type 'Bruker X8-APEX II'
_diffrn_measurement_method '\f and \w scans'
_diffrn_radiation_type MoK\a
_diffrn_radiation_wavelength 0.71073
_diffrn_reflns_av_R_equivalents 0.0389
_diffrn_reflns_av_unetI/netI 0.0274
_diffrn_reflns_Laue_measured_fraction_full 1.000
_diffrn_reflns_Laue_measured_fraction_max 0.999
_diffrn_reflns_limit_h_max 17
_diffrn_reflns_limit_h_min -17
_diffrn_reflns_limit_k_max 17
_diffrn_reflns_limit_k_min -17
_diffrn_reflns_limit_l_max 21
_diffrn_reflns_limit_l_min -21
_diffrn_reflns_number 42216
_diffrn_reflns_point_group_measured_fraction_full 1.000
_diffrn_reflns_point_group_measured_fraction_max 0.999
_diffrn_reflns_theta_full 26.000
_diffrn_reflns_theta_max 27.499
_diffrn_reflns_theta_min 1.783
_exptl_absorpt_coefficient_mu 5.572
_exptl_absorpt_correction_T_max 0.3881
_exptl_absorpt_correction_T_min 0.3460
_exptl_absorpt_correction_type multi-scan
_exptl_absorpt_process_details 'Sadabs 2008/1 (Bruker 2008)'
_exptl_crystal_colour Orange
_exptl_crystal_density_diffrn 1.722
_exptl_crystal_description block
_exptl_crystal_F_000 1488
_exptl_crystal_size_max 0.24
_exptl_crystal_size_mid 0.23
_exptl_crystal_size_min 0.18
_refine_diff_density_max 3.913
_refine_diff_density_min -1.574
_refine_diff_density_rms 0.128
_refine_ls_extinction_method none
_refine_ls_goodness_of_fit_ref 1.046
_refine_ls_hydrogen_treatment constr
_refine_ls_matrix_type full
_refine_ls_number_parameters 346
_refine_ls_number_reflns 6738
_refine_ls_number_restraints 0
_refine_ls_restrained_S_all 1.046
_refine_ls_R_factor_all 0.0370
_refine_ls_R_factor_gt 0.0300
_refine_ls_shift/su_max 0.001
_refine_ls_shift/su_mean 0.000
_refine_ls_structure_factor_coef Fsqd
_refine_ls_weighting_details 'w=1/[\s^2^(Fo^2^)+(0.0267P)^2^+11.1218P] where P=(Fo^2^+2Fc^2^)/3'
_refine_ls_weighting_scheme calc
_refine_ls_wR_factor_gt 0.0662
_refine_ls_wR_factor_ref 0.0688
_reflns_Friedel_coverage 0.000
_reflns_number_gt 5932
_reflns_number_total 6738
_reflns_threshold_expression 'I > 2\s(I)'
_cod_data_source_file c5sc00211g2.cif
_cod_data_source_block 05c
_cod_depositor_comments 'Adding full bibliography for 1518822--1518832.cif.'
_cod_original_cell_volume 2937.1(8)
_cod_database_code 1518824
_shelx_space_group_comment
;
The symmetry employed for this shelxl refinement is uniquely defined
by the following loop, which should always be used as a source of
symmetry information in preference to the above space-group names.
They are only intended as comments.
;
_shelxl_version_number 2014/6

loop_
_space_group_symop_operation_xyz
'x, y, z'
'-x+1/2, y+1/2, -z+1/2'
'-x, -y, -z'
'x-1/2, -y-1/2, z-1/2'

loop_
_atom_site_label
_atom_site_type_symbol
_atom_site_fract_x
_atom_site_fract_y
_atom_site_fract_z
_atom_site_U_iso_or_equiv
_atom_site_adp_type
_atom_site_occupancy
_atom_site_site_symmetry_order
_atom_site_calc_flag
_atom_site_refinement_flags_posn
_atom_site_refinement_flags_adp
Au1 Au 0.46144(2) 0.71701(2) 0.89478(2) 0.01640(5) Uani 1 1 d . .
C2 C 0.2225(3) 0.6725(4) 0.9797(3) 0.0327(11) Uani 1 1 d . .
O2 O 0.1362(2) 0.6632(4) 0.9714(2) 0.0504(11) Uani 1 1 d . .
P1 P 0.58759(7) 0.73529(7) 0.82161(6) 0.01371(19) Uani 1 1 d . .
Mn1 Mn 0.35608(5) 0.68050(5) 1.00387(4) 0.02025(13) Uani 1 1 d . .
C1 C 0.3611(3) 0.5672(3) 0.9506(3) 0.0264(9) Uani 1 1 d . .
O1 O 0.3609(3) 0.4902(3) 0.9200(2) 0.0417(9) Uani 1 1 d . .
B1 B 0.3041(4) 0.7792(4) 0.9046(3) 0.0241(10) Uani 1 1 d . .
C1_1 C 0.4484(4) 0.7864(4) 1.0831(3) 0.0347(11) Uani 1 1 d . .
H1_1 H 0.4682 0.8481 1.0641 0.042 Uiso 1 1 calc R U
C2_1 C 0.5023(3) 0.6971(4) 1.0865(3) 0.0309(11) Uani 1 1 d . .
H2_1 H 0.5652 0.6882 1.0701 0.037 Uiso 1 1 calc R U
C3_1 C 0.4468(4) 0.6229(4) 1.1182(3) 0.0359(12) Uani 1 1 d . .
H3_1 H 0.4656 0.5556 1.1269 0.043 Uiso 1 1 calc R U
C4_1 C 0.3592(4) 0.6670(5) 1.1344(3) 0.0395(13) Uani 1 1 d . .
H4_1 H 0.3079 0.6343 1.1561 0.047 Uiso 1 1 calc R U
C5_1 C 0.3591(4) 0.7673(4) 1.1135(3) 0.0395(13) Uani 1 1 d . .
H5_1 H 0.3084 0.8141 1.1187 0.047 Uiso 1 1 calc R U
C1_2 C 0.7129(3) 0.7260(3) 0.8881(2) 0.0166(8) Uani 1 1 d . .
C2_2 C 0.7969(3) 0.7750(3) 0.8720(3) 0.0198(8) Uani 1 1 d . .
H2_2 H 0.7904 0.8171 0.8250 0.024 Uiso 1 1 calc R U
C3_2 C 0.8911(3) 0.7623(3) 0.9254(3) 0.0257(9) Uani 1 1 d . .
H3_2 H 0.9486 0.7962 0.9146 0.031 Uiso 1 1 calc R U
C4_2 C 0.9011(3) 0.7008(3) 0.9935(3) 0.0281(10) Uani 1 1 d . .
H4_2 H 0.9654 0.6928 1.0296 0.034 Uiso 1 1 calc R U
C5_2 C 0.8179(3) 0.6506(4) 1.0097(3) 0.0285(10) Uani 1 1 d . .
H5_2 H 0.8250 0.6081 1.0565 0.034 Uiso 1 1 calc R U
C6_2 C 0.7239(3) 0.6630(3) 0.9568(3) 0.0224(9) Uani 1 1 d . .
H6_2 H 0.6667 0.6283 0.9674 0.027 Uiso 1 1 calc R U
C1_3 C 0.5798(3) 0.8528(3) 0.7675(2) 0.0156(7) Uani 1 1 d . .
C2_3 C 0.5402(3) 0.9344(3) 0.8023(2) 0.0198(8) Uani 1 1 d . .
H2_3 H 0.5220 0.9285 0.8550 0.024 Uiso 1 1 calc R U
C3_3 C 0.5275(3) 1.0235(3) 0.7603(3) 0.0255(9) Uani 1 1 d . .
H3_3 H 0.5011 1.0786 0.7845 0.031 Uiso 1 1 calc R U
C4_3 C 0.5531(3) 1.0328(3) 0.6833(3) 0.0252(9) Uani 1 1 d . .
H4_3 H 0.5437 1.0940 0.6545 0.030 Uiso 1 1 calc R U
C5_3 C 0.5925(3) 0.9526(3) 0.6481(3) 0.0245(9) Uani 1 1 d . .
H5_3 H 0.6110 0.9591 0.5956 0.029 Uiso 1 1 calc R U
C6_3 C 0.6051(3) 0.8630(3) 0.6896(3) 0.0192(8) Uani 1 1 d . .
H6_3 H 0.6311 0.8080 0.6648 0.023 Uiso 1 1 calc R U
C1_4 C 0.5866(3) 0.6448(3) 0.7399(2) 0.0166(8) Uani 1 1 d . .
C2_4 C 0.4941(3) 0.6230(3) 0.6873(3) 0.0232(9) Uani 1 1 d . .
H2_4 H 0.4334 0.6519 0.6971 0.028 Uiso 1 1 calc R U
C3_4 C 0.4905(4) 0.5594(4) 0.6208(3) 0.0299(10) Uani 1 1 d . .
H3_4 H 0.4274 0.5450 0.5848 0.036 Uiso 1 1 calc R U
C4_4 C 0.5784(4) 0.5167(3) 0.6067(3) 0.0309(10) Uani 1 1 d . .
H4_4 H 0.5758 0.4739 0.5605 0.037 Uiso 1 1 calc R U
C5_4 C 0.6700(3) 0.5364(3) 0.6597(3) 0.0277(10) Uani 1 1 d . .
H5_4 H 0.7301 0.5058 0.6504 0.033 Uiso 1 1 calc R U
C6_4 C 0.6749(3) 0.6002(3) 0.7262(3) 0.0221(9) Uani 1 1 d . .
H6_4 H 0.7381 0.6137 0.7623 0.027 Uiso 1 1 calc R U
C1_5 C 0.2331(3) 0.7673(4) 0.8134(3) 0.0319(11) Uani 1 1 d . .
C2_5 C 0.2763(4) 0.8307(4) 0.7502(3) 0.0371(12) Uani 1 1 d . .
H2A_5 H 0.3438 0.8065 0.7470 0.056 Uiso 1 1 calc R U
H2B_5 H 0.2809 0.8996 0.7684 0.056 Uiso 1 1 calc R U
H2C_5 H 0.2313 0.8259 0.6951 0.056 Uiso 1 1 calc R U
C3_5 C 0.1256(4) 0.8108(6) 0.8118(3) 0.0542(18) Uani 1 1 d . .
H3A_5 H 0.1319 0.8798 0.8298 0.081 Uiso 1 1 calc R U
H3B_5 H 0.0926 0.7728 0.8495 0.081 Uiso 1 1 calc R U
H3C_5 H 0.0847 0.8070 0.7551 0.081 Uiso 1 1 calc R U
C4_5 C 0.2219(3) 0.6615(4) 0.7805(3) 0.0337(11) Uani 1 1 d . .
H4A_5 H 0.1801 0.6612 0.7240 0.051 Uiso 1 1 calc R U
H4B_5 H 0.1894 0.6210 0.8169 0.051 Uiso 1 1 calc R U
H4C_5 H 0.2890 0.6344 0.7794 0.051 Uiso 1 1 calc R U
N1_6 N 0.3099(3) 0.8872(3) 0.9325(3) 0.0331(9) Uani 1 1 d . .
C2_6 C 0.3119(4) 0.9631(5) 0.9486(3) 0.0386(12) Uani 1 1 d . .
S3_6 S 0.31193(12) 1.08042(10) 0.97498(9) 0.0455(3) Uani 1 1 d . .

loop_
_atom_site_aniso_label
_atom_site_aniso_U_11
_atom_site_aniso_U_22
_atom_site_aniso_U_33
_atom_site_aniso_U_23
_atom_site_aniso_U_13
_atom_site_aniso_U_12
Au1 0.01248(8) 0.01968(8) 0.01841(8) -0.00015(6) 0.00633(5) -0.00042(6)
C2 0.021(2) 0.056(3) 0.022(2) 0.003(2) 0.0076(18) -0.002(2)
O2 0.0173(17) 0.101(3) 0.035(2) 0.014(2) 0.0093(15) -0.0011(19)
P1 0.0112(4) 0.0145(5) 0.0161(5) 0.0005(4) 0.0043(4) 0.0002(3)
Mn1 0.0138(3) 0.0322(3) 0.0152(3) -0.0003(2) 0.0039(2) -0.0006(2)
C1 0.027(2) 0.027(2) 0.026(2) 0.0052(18) 0.0060(18) -0.0028(18)
O1 0.058(2) 0.0257(19) 0.045(2) 0.0032(16) 0.0173(18) -0.0054(17)
B1 0.019(2) 0.029(3) 0.027(3) 0.003(2) 0.0090(19) 0.0058(19)
C1_1 0.032(3) 0.049(3) 0.021(2) -0.010(2) -0.0001(19) -0.007(2)
C2_1 0.015(2) 0.059(3) 0.016(2) -0.003(2) -0.0022(16) -0.002(2)
C3_1 0.025(2) 0.059(3) 0.020(2) 0.007(2) -0.0036(18) -0.001(2)
C4_1 0.024(2) 0.082(4) 0.013(2) 0.000(2) 0.0042(18) -0.006(2)
C5_1 0.031(3) 0.065(4) 0.023(2) -0.019(2) 0.007(2) 0.005(2)
C1_2 0.0137(18) 0.018(2) 0.0193(19) 0.0002(15) 0.0059(14) 0.0038(14)
C2_2 0.0181(19) 0.017(2) 0.025(2) -0.0031(16) 0.0058(16) 0.0006(15)
C3_2 0.015(2) 0.023(2) 0.039(3) -0.0098(18) 0.0063(18) -0.0013(16)
C4_2 0.017(2) 0.037(3) 0.028(2) -0.0069(19) -0.0014(17) 0.0104(18)
C5_2 0.025(2) 0.039(3) 0.021(2) 0.0061(19) 0.0024(17) 0.0103(19)
C6_2 0.019(2) 0.027(2) 0.022(2) 0.0040(17) 0.0054(16) 0.0043(17)
C1_3 0.0107(17) 0.0181(19) 0.0171(19) 0.0009(15) 0.0012(14) -0.0007(14)
C2_3 0.023(2) 0.020(2) 0.017(2) -0.0035(15) 0.0032(16) 0.0023(16)
C3_3 0.025(2) 0.019(2) 0.029(2) -0.0038(17) -0.0020(18) 0.0032(17)
C4_3 0.024(2) 0.019(2) 0.030(2) 0.0078(17) -0.0018(18) -0.0029(17)
C5_3 0.027(2) 0.026(2) 0.021(2) 0.0051(17) 0.0055(17) -0.0044(18)
C6_3 0.0172(19) 0.020(2) 0.022(2) 0.0013(16) 0.0065(16) -0.0007(15)
C1_4 0.0195(19) 0.0120(18) 0.019(2) 0.0016(14) 0.0063(15) -0.0001(14)
C2_4 0.019(2) 0.025(2) 0.025(2) -0.0017(17) 0.0048(17) -0.0008(16)
C3_4 0.028(2) 0.033(3) 0.026(2) -0.0054(19) -0.0017(19) -0.0036(19)
C4_4 0.042(3) 0.023(2) 0.028(2) -0.0083(18) 0.008(2) 0.001(2)
C5_4 0.027(2) 0.021(2) 0.037(3) -0.0049(18) 0.0117(19) 0.0065(18)
C6_4 0.021(2) 0.017(2) 0.027(2) -0.0017(16) 0.0038(17) 0.0020(16)
C1_5 0.018(2) 0.049(3) 0.029(2) 0.000(2) 0.0041(18) 0.007(2)
C2_5 0.024(2) 0.056(3) 0.030(3) 0.016(2) 0.003(2) 0.010(2)
C3_5 0.022(3) 0.113(6) 0.027(3) 0.023(3) 0.005(2) 0.031(3)
C4_5 0.022(2) 0.055(3) 0.023(2) 0.001(2) 0.0012(18) -0.010(2)
N1_6 0.028(2) 0.032(2) 0.041(2) 0.0121(19) 0.0104(18) 0.0114(18)
C2_6 0.030(3) 0.062(4) 0.024(3) 0.002(2) 0.008(2) 0.004(3)
S3_6 0.0569(9) 0.0342(7) 0.0438(8) -0.0035(6) 0.0065(7) 0.0069(6)

loop_
_atom_type_symbol
_atom_type_description
_atom_type_scat_dispersion_real
_atom_type_scat_dispersion_imag
_atom_type_scat_source
C C 0.0033 0.0016 'International Tables Vol C Tables 4.2.6.8 and 6.1.1.4'
H H 0.0000 0.0000 'International Tables Vol C Tables 4.2.6.8 and 6.1.1.4'
B B 0.0013 0.0007 'International Tables Vol C Tables 4.2.6.8 and 6.1.1.4'
N N 0.0061 0.0033 'International Tables Vol C Tables 4.2.6.8 and 6.1.1.4'
O O 0.0106 0.0060 'International Tables Vol C Tables 4.2.6.8 and 6.1.1.4'
P P 0.1023 0.0942 'International Tables Vol C Tables 4.2.6.8 and 6.1.1.4'
S S 0.1246 0.1234 'International Tables Vol C Tables 4.2.6.8 and 6.1.1.4'
Mn Mn 0.3368 0.7283 'International Tables Vol C Tables 4.2.6.8 and 6.1.1.4'
Au Au -2.0133 8.8022 'International Tables Vol C Tables 4.2.6.8 and 6.1.1.4'

loop_
_geom_angle_atom_site_label_1
_geom_angle_atom_site_label_2
_geom_angle_atom_site_label_3
_geom_angle
P1 Au1 B1 141.88(13)
P1 Au1 Mn1 165.97(3)
B1 Au1 Mn1 51.10(12)
P1 Au1 C1 137.50(10)
B1 Au1 C1 73.75(16)
Mn1 Au1 C1 39.35(10)
O2 C2 Mn1 173.5(4)
C1_4 P1 C1_3 103.96(18)
C1_4 P1 C1_2 105.08(18)
C1_3 P1 C1_2 107.84(18)
C1_4 P1 Au1 114.91(13)
C1_3 P1 Au1 112.16(13)
C1_2 P1 Au1 112.21(13)
C2 Mn1 C1 88.7(2)
C2 Mn1 B1 72.9(2)
C1 Mn1 B1 102.0(2)
C2 Mn1 C4_1 91.5(2)
C1 Mn1 C4_1 115.1(2)
B1 Mn1 C4_1 139.5(2)
C2 Mn1 C5_1 93.6(2)
C1 Mn1 C5_1 153.2(2)
B1 Mn1 C5_1 104.2(2)
C4_1 Mn1 C5_1 38.2(2)
C2 Mn1 C1_1 127.7(2)
C1 Mn1 C1_1 143.0(2)
B1 Mn1 C1_1 95.8(2)
C4_1 Mn1 C1_1 64.1(2)
C5_1 Mn1 C1_1 38.60(19)
C2 Mn1 C2_1 154.6(2)
C1 Mn1 C2_1 106.0(2)
B1 Mn1 C2_1 122.1(2)
C4_1 Mn1 C2_1 63.61(18)
C5_1 Mn1 C2_1 63.90(19)
C1_1 Mn1 C2_1 38.06(19)
C2 Mn1 C3_1 122.7(2)
C1 Mn1 C3_1 92.4(2)
B1 Mn1 C3_1 159.3(2)
C4_1 Mn1 C3_1 37.91(19)
C5_1 Mn1 C3_1 64.0(2)
C1_1 Mn1 C3_1 64.2(2)
C2_1 Mn1 C3_1 38.27(18)
C2 Mn1 Au1 123.01(15)
C1 Mn1 Au1 74.88(14)
B1 Mn1 Au1 58.70(13)
C4_1 Mn1 Au1 145.01(13)
C5_1 Mn1 Au1 124.43(16)
C1_1 Mn1 Au1 87.59(14)
C2_1 Mn1 Au1 81.45(12)
C3_1 Mn1 Au1 112.42(13)
O1 C1 Mn1 175.1(4)
O1 C1 Au1 119.1(3)
Mn1 C1 Au1 65.77(14)
N1_6 B1 C1_5 110.9(4)
N1_6 B1 Mn1 112.7(3)
C1_5 B1 Mn1 133.9(4)
N1_6 B1 Au1 112.2(3)
C1_5 B1 Au1 106.1(3)
Mn1 B1 Au1 70.20(15)
C2_1 C1_1 C5_1 107.4(5)
C2_1 C1_1 Mn1 71.3(3)
C5_1 C1_1 Mn1 70.3(3)
C2_1 C1_1 H1_1 126.3
C5_1 C1_1 H1_1 126.3
Mn1 C1_1 H1_1 123.7
C1_1 C2_1 C3_1 108.5(4)
C1_1 C2_1 Mn1 70.7(3)
C3_1 C2_1 Mn1 70.9(3)
C1_1 C2_1 H2_1 125.7
C3_1 C2_1 H2_1 125.7
Mn1 C2_1 H2_1 124.3
C4_1 C3_1 C2_1 107.3(5)
C4_1 C3_1 Mn1 70.2(3)
C2_1 C3_1 Mn1 70.8(3)
C4_1 C3_1 H3_1 126.3
C2_1 C3_1 H3_1 126.3
Mn1 C3_1 H3_1 124.3
C3_1 C4_1 C5_1 109.0(5)
C3_1 C4_1 Mn1 71.9(3)
C5_1 C4_1 Mn1 70.9(3)
C3_1 C4_1 H4_1 125.5
C5_1 C4_1 H4_1 125.5
Mn1 C4_1 H4_1 123.3
C4_1 C5_1 C1_1 107.8(5)
C4_1 C5_1 Mn1 70.8(3)
C1_1 C5_1 Mn1 71.1(3)
C4_1 C5_1 H5_1 126.1
C1_1 C5_1 H5_1 126.1
Mn1 C5_1 H5_1 123.6
C2_2 C1_2 C6_2 119.5(4)
C2_2 C1_2 P1 123.3(3)
C6_2 C1_2 P1 117.1(3)
C1_2 C2_2 C3_2 119.7(4)
C1_2 C2_2 H2_2 120.1
C3_2 C2_2 H2_2 120.1
C4_2 C3_2 C2_2 120.4(4)
C4_2 C3_2 H3_2 119.8
C2_2 C3_2 H3_2 119.8
C3_2 C4_2 C5_2 120.4(4)
C3_2 C4_2 H4_2 119.8
C5_2 C4_2 H4_2 119.8
C4_2 C5_2 C6_2 119.5(4)
C4_2 C5_2 H5_2 120.3
C6_2 C5_2 H5_2 120.3
C5_2 C6_2 C1_2 120.5(4)
C5_2 C6_2 H6_2 119.8
C1_2 C6_2 H6_2 119.8
C6_3 C1_3 C2_3 118.8(4)
C6_3 C1_3 P1 122.2(3)
C2_3 C1_3 P1 118.8(3)
C3_3 C2_3 C1_3 120.3(4)
C3_3 C2_3 H2_3 119.9
C1_3 C2_3 H2_3 119.9
C4_3 C3_3 C2_3 120.4(4)
C4_3 C3_3 H3_3 119.8
C2_3 C3_3 H3_3 119.8
C3_3 C4_3 C5_3 119.8(4)
C3_3 C4_3 H4_3 120.1
C5_3 C4_3 H4_3 120.1
C6_3 C5_3 C4_3 120.1(4)
C6_3 C5_3 H5_3 119.9
C4_3 C5_3 H5_3 119.9
C5_3 C6_3 C1_3 120.5(4)
C5_3 C6_3 H6_3 119.7
C1_3 C6_3 H6_3 119.7
C2_4 C1_4 C6_4 119.5(4)
C2_4 C1_4 P1 118.0(3)
C6_4 C1_4 P1 122.4(3)
C3_4 C2_4 C1_4 120.0(4)
C3_4 C2_4 H2_4 120.0
C1_4 C2_4 H2_4 120.0
C4_4 C3_4 C2_4 120.2(4)
C4_4 C3_4 H3_4 119.9
C2_4 C3_4 H3_4 119.9
C3_4 C4_4 C5_4 120.1(4)
C3_4 C4_4 H4_4 120.0
C5_4 C4_4 H4_4 120.0
C4_4 C5_4 C6_4 120.4(4)
C4_4 C5_4 H5_4 119.8
C6_4 C5_4 H5_4 119.8
C5_4 C6_4 C1_4 119.7(4)
C5_4 C6_4 H6_4 120.1
C1_4 C6_4 H6_4 120.1
C4_5 C1_5 C2_5 107.9(4)
C4_5 C1_5 C3_5 108.9(4)
C2_5 C1_5 C3_5 104.9(4)
C4_5 C1_5 B1 114.7(4)
C2_5 C1_5 B1 109.5(4)
C3_5 C1_5 B1 110.5(4)
C1_5 C2_5 H2A_5 109.5
C1_5 C2_5 H2B_5 109.5
H2A_5 C2_5 H2B_5 109.5
C1_5 C2_5 H2C_5 109.5
H2A_5 C2_5 H2C_5 109.5
H2B_5 C2_5 H2C_5 109.5
C1_5 C3_5 H3A_5 109.5
C1_5 C3_5 H3B_5 109.5
H3A_5 C3_5 H3B_5 109.5
C1_5 C3_5 H3C_5 109.5
H3A_5 C3_5 H3C_5 109.5
H3B_5 C3_5 H3C_5 109.5
C1_5 C4_5 H4A_5 109.5
C1_5 C4_5 H4B_5 109.5
H4A_5 C4_5 H4B_5 109.5
C1_5 C4_5 H4C_5 109.5
H4A_5 C4_5 H4C_5 109.5
H4B_5 C4_5 H4C_5 109.5
C2_6 N1_6 B1 177.0(5)
N1_6 C2_6 S3_6 178.3(5)

loop_
_geom_bond_atom_site_label_1
_geom_bond_atom_site_label_2
_geom_bond_distance
Au1 P1 2.2906(10)
Au1 B1 2.320(5)
Au1 Mn1 2.5546(7)
Au1 C1 2.704(4)
C2 O2 1.150(5)
C2 Mn1 1.767(5)
P1 C1_4 1.815(4)
P1 C1_3 1.816(4)
P1 C1_2 1.817(4)
Mn1 C1 1.776(5)
Mn1 B1 2.113(5)
Mn1 C4_1 2.142(4)
Mn1 C5_1 2.143(5)
Mn1 C1_1 2.153(5)
Mn1 C2_1 2.161(4)
Mn1 C3_1 2.163(5)
C1 O1 1.159(6)
B1 N1_6 1.532(7)
B1 C1_5 1.609(7)
C1_1 C2_1 1.407(7)
C1_1 C5_1 1.420(7)
C1_1 H1_1 0.9500
C2_1 C3_1 1.417(7)
C2_1 H2_1 0.9500
C3_1 C4_1 1.398(7)
C3_1 H3_1 0.9500
C4_1 C5_1 1.402(8)
C4_1 H4_1 0.9500
C5_1 H5_1 0.9500
C1_2 C2_2 1.385(5)
C1_2 C6_2 1.398(6)
C2_2 C3_2 1.396(6)
C2_2 H2_2 0.9500
C3_2 C4_2 1.379(7)
C3_2 H3_2 0.9500
C4_2 C5_2 1.384(7)
C4_2 H4_2 0.9500
C5_2 C6_2 1.392(6)
C5_2 H5_2 0.9500
C6_2 H6_2 0.9500
C1_3 C6_3 1.397(5)
C1_3 C2_3 1.400(5)
C2_3 C3_3 1.385(6)
C2_3 H2_3 0.9500
C3_3 C4_3 1.383(6)
C3_3 H3_3 0.9500
C4_3 C5_3 1.388(6)
C4_3 H4_3 0.9500
C5_3 C6_3 1.385(6)
C5_3 H5_3 0.9500
C6_3 H6_3 0.9500
C1_4 C2_4 1.394(6)
C1_4 C6_4 1.396(5)
C2_4 C3_4 1.384(6)
C2_4 H2_4 0.9500
C3_4 C4_4 1.381(7)
C3_4 H3_4 0.9500
C4_4 C5_4 1.382(7)
C4_4 H4_4 0.9500
C5_4 C6_4 1.384(6)
C5_4 H5_4 0.9500
C6_4 H6_4 0.9500
C1_5 C4_5 1.530(7)
C1_5 C2_5 1.550(7)
C1_5 C3_5 1.561(6)
C2_5 H2A_5 0.9800
C2_5 H2B_5 0.9800
C2_5 H2C_5 0.9800
C3_5 H3A_5 0.9800
C3_5 H3B_5 0.9800
C3_5 H3C_5 0.9800
C4_5 H4A_5 0.9800
C4_5 H4B_5 0.9800
C4_5 H4C_5 0.9800
N1_6 C2_6 1.062(7)
C2_6 S3_6 1.648(7)

loop_
_geom_torsion_atom_site_label_1
_geom_torsion_atom_site_label_2
_geom_torsion_atom_site_label_3
_geom_torsion_atom_site_label_4
_geom_torsion
C2 Mn1 C1 Au1 124.78(16)
B1 Mn1 C1 Au1 52.57(15)
C4_1 Mn1 C1 Au1 -144.14(15)
C5_1 Mn1 C1 Au1 -139.7(4)
C1_1 Mn1 C1 Au1 -64.5(3)
C2_1 Mn1 C1 Au1 -76.24(15)
C3_1 Mn1 C1 Au1 -112.58(14)
C5_1 C1_1 C2_1 C3_1 0.3(5)
Mn1 C1_1 C2_1 C3_1 -61.2(3)
C5_1 C1_1 C2_1 Mn1 61.4(3)
C1_1 C2_1 C3_1 C4_1 -0.1(5)
Mn1 C2_1 C3_1 C4_1 -61.1(3)
C1_1 C2_1 C3_1 Mn1 61.0(3)
C2_1 C3_1 C4_1 C5_1 -0.1(5)
Mn1 C3_1 C4_1 C5_1 -61.6(3)
C2_1 C3_1 C4_1 Mn1 61.4(3)
C3_1 C4_1 C5_1 C1_1 0.3(5)
Mn1 C4_1 C5_1 C1_1 -61.8(3)
C3_1 C4_1 C5_1 Mn1 62.1(3)
C2_1 C1_1 C5_1 C4_1 -0.3(5)
Mn1 C1_1 C5_1 C4_1 61.7(3)
C2_1 C1_1 C5_1 Mn1 -62.0(3)
C1_4 P1 C1_2 C2_2 84.5(4)
C1_3 P1 C1_2 C2_2 -26.0(4)
Au1 P1 C1_2 C2_2 -150.0(3)
C1_4 P1 C1_2 C6_2 -93.1(3)
C1_3 P1 C1_2 C6_2 156.4(3)
Au1 P1 C1_2 C6_2 32.4(3)
C6_2 C1_2 C2_2 C3_2 -1.1(6)
P1 C1_2 C2_2 C3_2 -178.7(3)
C1_2 C2_2 C3_2 C4_2 0.4(6)
C2_2 C3_2 C4_2 C5_2 0.2(7)
C3_2 C4_2 C5_2 C6_2 -0.2(7)
C4_2 C5_2 C6_2 C1_2 -0.5(7)
C2_2 C1_2 C6_2 C5_2 1.1(6)
P1 C1_2 C6_2 C5_2 178.9(3)
C1_4 P1 C1_3 C6_3 -19.8(4)
C1_2 P1 C1_3 C6_3 91.4(3)
Au1 P1 C1_3 C6_3 -144.6(3)
C1_4 P1 C1_3 C2_3 155.4(3)
C1_2 P1 C1_3 C2_3 -93.4(3)
Au1 P1 C1_3 C2_3 30.7(3)
C6_3 C1_3 C2_3 C3_3 -0.7(6)
P1 C1_3 C2_3 C3_3 -176.1(3)
C1_3 C2_3 C3_3 C4_3 0.5(6)
C2_3 C3_3 C4_3 C5_3 -0.6(6)
C3_3 C4_3 C5_3 C6_3 0.8(7)
C4_3 C5_3 C6_3 C1_3 -1.0(6)
C2_3 C1_3 C6_3 C5_3 0.9(6)
P1 C1_3 C6_3 C5_3 176.2(3)
C1_3 P1 C1_4 C2_4 -77.6(3)
C1_2 P1 C1_4 C2_4 169.2(3)
Au1 P1 C1_4 C2_4 45.3(3)
C1_3 P1 C1_4 C6_4 99.6(4)
C1_2 P1 C1_4 C6_4 -13.6(4)
Au1 P1 C1_4 C6_4 -137.5(3)
C6_4 C1_4 C2_4 C3_4 -1.5(6)
P1 C1_4 C2_4 C3_4 175.8(3)
C1_4 C2_4 C3_4 C4_4 0.5(7)
C2_4 C3_4 C4_4 C5_4 0.9(7)
C3_4 C4_4 C5_4 C6_4 -1.3(7)
C4_4 C5_4 C6_4 C1_4 0.2(7)
C2_4 C1_4 C6_4 C5_4 1.2(6)
P1 C1_4 C6_4 C5_4 -176.0(3)
N1_6 B1 C1_5 C4_5 -179.5(4)
Mn1 B1 C1_5 C4_5 -19.2(6)
Au1 B1 C1_5 C4_5 58.5(4)
N1_6 B1 C1_5 C2_5 59.1(5)
Mn1 B1 C1_5 C2_5 -140.6(4)
Au1 B1 C1_5 C2_5 -62.9(4)
N1_6 B1 C1_5 C3_5 -55.9(6)
Mn1 B1 C1_5 C3_5 104.4(5)
Au1 B1 C1_5 C3_5 -177.9(4)
